data_4129194
loop_
_publ_author_name
'Yang, Qi-Liang'
'Xing, Yi-Kang'
'Wang, Xiang-Yang'
'Ma, Hong-Xing'
'Weng, Xin-Jun'
'Yang, Xiang'
'Guo, Hai-Ming'
'Mei, Tian-Sheng'

_publ_section_title
;
 Electrochemistry-Enabled Ir-Catalyzed Vinylic C-H Functionalization.
;
_journal_name_full 'Journal of the American Chemical Society'
_journal_paper_doi 10.1021/jacs.9b11915
_journal_year 2019
_chemical_formula_sum 'C33 H37 Ir O4'
_chemical_formula_weight 689.82
_space_group_crystal_system monoclinic
_space_group_IT_number 15
_space_group_name_Hall '-C 2yc'
_space_group_name_H-M_alt 'C 1 2/c 1'
_atom_sites_solution_hydrogens geom
_audit_creation_method SHELXL-2013
_cell_angle_alpha 90
_cell_angle_beta 95.8520(10)
_cell_angle_gamma 90
_cell_formula_units_Z 8
_cell_length_a 27.8700(6)
_cell_length_b 10.0336(2)
_cell_length_c 21.8371(4)
_cell_measurement_reflns_used 9975
_cell_measurement_temperature 293(2)
_cell_measurement_theta_max 54.654
_cell_measurement_theta_min 4.647
_cell_volume 6074.6(2)
_computing_cell_refinement 'Bruker SAINT'
_computing_data_collection 'Bruker APEX2'
_computing_data_reduction 'Bruker SAINT'
_computing_molecular_graphics 'Bruker SHELXTL'
_computing_publication_material 'Bruker SHELXTL'
_computing_structure_refinement 'SHELXL-2013 (Sheldrick, 2013)'
_computing_structure_solution 'SHELXS-97 (Sheldrick 2008)'
_diffrn_ambient_temperature 293(2)
_diffrn_measured_fraction_theta_full 0.996
_diffrn_measured_fraction_theta_max 0.996
_diffrn_measurement_device_type 'Bruker APEX-II CCD'
_diffrn_measurement_method '\f and \w scans'
_diffrn_radiation_type MoK\a
_diffrn_radiation_wavelength 0.71073
_diffrn_reflns_av_R_equivalents 0.0338
_diffrn_reflns_av_unetI/netI 0.0270
_diffrn_reflns_Laue_measured_fraction_full 0.996
_diffrn_reflns_Laue_measured_fraction_max 0.996
_diffrn_reflns_limit_h_max 29
_diffrn_reflns_limit_h_min -34
_diffrn_reflns_limit_k_max 12
_diffrn_reflns_limit_k_min -12
_diffrn_reflns_limit_l_max 26
_diffrn_reflns_limit_l_min -26
_diffrn_reflns_number 30052
_diffrn_reflns_point_group_measured_fraction_full 0.996
_diffrn_reflns_point_group_measured_fraction_max 0.996
_diffrn_reflns_theta_full 25.242
_diffrn_reflns_theta_max 25.998
_diffrn_reflns_theta_min 2.323
_exptl_absorpt_coefficient_mu 4.429
_exptl_absorpt_correction_T_max 0.7456
_exptl_absorpt_correction_T_min 0.4789
_exptl_absorpt_correction_type multi-scan
_exptl_absorpt_process_details sadabs
_exptl_crystal_colour green
_exptl_crystal_density_diffrn 1.509
_exptl_crystal_description prismatic
_exptl_crystal_F_000 2752
_exptl_crystal_size_max 0.140
_exptl_crystal_size_mid 0.110
_exptl_crystal_size_min 0.070
_refine_diff_density_max 0.859
_refine_diff_density_min -0.725
_refine_diff_density_rms 0.073
_refine_ls_extinction_coef 0.00021(5)
_refine_ls_extinction_expression Fc^*^=kFc[1+0.001xFc^2^\l^3^/sin(2\q)]^-1/4^
_refine_ls_extinction_method SHELXL
_refine_ls_goodness_of_fit_ref 1.018
_refine_ls_hydrogen_treatment constr
_refine_ls_matrix_type full
_refine_ls_number_parameters 351
_refine_ls_number_reflns 5960
_refine_ls_number_restraints 84
_refine_ls_restrained_S_all 1.091
_refine_ls_R_factor_all 0.0415
_refine_ls_R_factor_gt 0.0299
_refine_ls_shift/su_max 0.003
_refine_ls_shift/su_mean 0.000
_refine_ls_structure_factor_coef Fsqd
_refine_ls_weighting_details 'w=1/[\s^2^(Fo^2^)+(0.0324P)^2^+17.2104P] where P=(Fo^2^+2Fc^2^)/3'
_refine_ls_weighting_scheme calc
_refine_ls_wR_factor_gt 0.0708
_refine_ls_wR_factor_ref 0.0785
_reflns_Friedel_coverage 0.000
_reflns_number_gt 4853
_reflns_number_total 5960
_reflns_threshold_expression 'I > 2\s(I)'
_cod_data_source_file ja9b11915_si_010.cif
_cod_data_source_block mo_d8v19647_0m
_cod_original_sg_symbol_H-M 'C 2/c'
_cod_database_code 4129194
_shelx_space_group_comment
; 
The symmetry employed for this shelxl refinement is uniquely defined 
by the following loop, which should always be used as a source of 
symmetry information in preference to the above space-group names. 
They are only intended as comments. 
;
_shelx_estimated_absorpt_t_min 0.576
_shelx_estimated_absorpt_t_max 0.747
_shelxl_version_number 2013-4

loop_
_space_group_symop_operation_xyz
'x, y, z'
'-x, y, -z+1/2'
'x+1/2, y+1/2, z'
'-x+1/2, y+1/2, -z+1/2'
'-x, -y, -z'
'x, -y, z-1/2'
'-x+1/2, -y+1/2, -z'
'x+1/2, -y+1/2, z-1/2'

loop_
_atom_site_label
_atom_site_type_symbol
_atom_site_fract_x
_atom_site_fract_y
_atom_site_fract_z
_atom_site_U_iso_or_equiv
_atom_site_adp_type
_atom_site_occupancy
_atom_site_site_symmetry_order
_atom_site_calc_flag
_atom_site_refinement_flags_posn
_atom_site_refinement_flags_adp
Ir1 Ir 0.71079(2) 0.48928(2) 0.61388(2) 0.05113(10) Uani 1 1 d . .
O1 O 0.76458(12) 0.1224(3) 0.67136(14) 0.0682(9) Uani 1 1 d . .
O2 O 0.69182(12) 0.2034(3) 0.64527(14) 0.0600(8) Uani 1 1 d . .
O3 O 0.50953(16) 0.0951(7) 0.4239(2) 0.135(2) Uani 1 1 d . .
O4 O 0.4739(2) 0.2880(8) 0.4380(4) 0.218(4) Uani 1 1 d . .
C1 C 0.6908(3) 0.6874(6) 0.5758(3) 0.0901(19) Uani 1 1 d . U
C2 C 0.6868(3) 0.5838(7) 0.5268(3) 0.105(2) Uani 1 1 d . U
C3 C 0.7348(3) 0.5382(6) 0.5242(2) 0.0808(17) Uani 1 1 d . U
C4 C 0.7640(2) 0.6050(6) 0.5668(3) 0.0889(17) Uani 1 1 d . U
C5 C 0.7389(3) 0.6918(5) 0.5965(3) 0.0815(16) Uani 1 1 d . U
C6 C 0.6524(4) 0.7734(9) 0.5968(5) 0.205(5) Uani 1 1 d . U
H6A H 0.6222 0.7527 0.5735 0.308 Uiso 1 1 calc R U
H6B H 0.6602 0.8652 0.5906 0.308 Uiso 1 1 calc R U
H6C H 0.6499 0.7578 0.6397 0.308 Uiso 1 1 calc R U
C7 C 0.6446(5) 0.5462(13) 0.4836(5) 0.259(7) Uani 1 1 d . U
H7A H 0.6466 0.4533 0.4737 0.388 Uiso 1 1 calc R U
H7B H 0.6444 0.5982 0.4467 0.388 Uiso 1 1 calc R U
H7C H 0.6156 0.5626 0.5025 0.388 Uiso 1 1 calc R U
C8 C 0.7505(5) 0.4382(9) 0.4797(4) 0.191(5) Uani 1 1 d . U
H8A H 0.7706 0.3725 0.5015 0.287 Uiso 1 1 calc R U
H8B H 0.7683 0.4823 0.4502 0.287 Uiso 1 1 calc R U
H8C H 0.7227 0.3956 0.4587 0.287 Uiso 1 1 calc R U
C9 C 0.8192(3) 0.5870(11) 0.5748(5) 0.180(4) Uani 1 1 d . U
H9A H 0.8316 0.6158 0.6153 0.269 Uiso 1 1 calc R U
H9B H 0.8334 0.6394 0.5446 0.269 Uiso 1 1 calc R U
H9C H 0.8269 0.4948 0.5697 0.269 Uiso 1 1 calc R U
C10 C 0.7611(4) 0.7835(8) 0.6478(4) 0.170(4) Uani 1 1 d . U
H10A H 0.7420 0.7800 0.6820 0.255 Uiso 1 1 calc R U
H10B H 0.7618 0.8733 0.6327 0.255 Uiso 1 1 calc R U
H10C H 0.7934 0.7547 0.6609 0.255 Uiso 1 1 calc R U
C11 C 0.73921(17) 0.2194(4) 0.66436(18) 0.0523(10) Uani 1 1 d . .
C12 C 0.75308(16) 0.3596(4) 0.67730(18) 0.0523(10) Uani 1 1 d . .
C13 C 0.71719(17) 0.4340(4) 0.70768(18) 0.0556(11) Uani 1 1 d . .
H13 H 0.7268 0.4988 0.7402 0.067 Uiso 1 1 calc R U
C14 C 0.66878(17) 0.4195(4) 0.6840(2) 0.0576(11) Uani 1 1 d . .
C15 C 0.66586(17) 0.3271(4) 0.63204(19) 0.0545(10) Uani 1 1 d . .
C16 C 0.62273(18) 0.2942(5) 0.5895(2) 0.0611(12) Uani 1 1 d . .
C17 C 0.5832(2) 0.3782(6) 0.5789(3) 0.101(2) Uani 1 1 d . .
H17 H 0.5821 0.4562 0.6017 0.121 Uiso 1 1 calc R U
C18 C 0.5454(2) 0.3483(7) 0.5351(4) 0.112(2) Uani 1 1 d . .
H18 H 0.5194 0.4066 0.5291 0.134 Uiso 1 1 calc R U
C19 C 0.5455(2) 0.2359(7) 0.5008(3) 0.0869(17) Uani 1 1 d . .
C20 C 0.5840(2) 0.1503(6) 0.5109(3) 0.0969(19) Uani 1 1 d . .
H20 H 0.5847 0.0725 0.4879 0.116 Uiso 1 1 calc R U
C21 C 0.62174(19) 0.1792(6) 0.5551(3) 0.0815(16) Uani 1 1 d . .
H21 H 0.6471 0.1191 0.5618 0.098 Uiso 1 1 calc R U
C22 C 0.5062(3) 0.2103(11) 0.4517(4) 0.130(3) Uani 1 1 d . .
C23 C 0.4729(3) 0.0657(12) 0.3723(4) 0.173(4) Uani 1 1 d . .
H23A H 0.4720 0.1370 0.3429 0.260 Uiso 1 1 calc R U
H23B H 0.4419 0.0572 0.3874 0.260 Uiso 1 1 calc R U
H23C H 0.4809 -0.0161 0.3530 0.260 Uiso 1 1 calc R U
C24 C 0.80547(17) 0.3863(5) 0.69255(19) 0.0596(11) Uani 1 1 d . .
C25 C 0.8397(2) 0.3212(6) 0.6603(3) 0.0801(15) Uani 1 1 d . .
H25 H 0.8296 0.2582 0.6305 0.096 Uiso 1 1 calc R U
C26 C 0.8879(2) 0.3492(8) 0.6722(3) 0.104(2) Uani 1 1 d . .
H26 H 0.9099 0.3073 0.6494 0.125 Uiso 1 1 calc R U
C27 C 0.9043(3) 0.4390(9) 0.7177(3) 0.108(2) Uani 1 1 d . .
H27 H 0.9370 0.4570 0.7260 0.130 Uiso 1 1 calc R U
C28 C 0.8711(3) 0.5009(6) 0.7504(3) 0.095(2) Uani 1 1 d . .
H28 H 0.8814 0.5612 0.7813 0.114 Uiso 1 1 calc R U
C29 C 0.8229(2) 0.4748(5) 0.7378(2) 0.0701(13) Uani 1 1 d . .
H29 H 0.8012 0.5182 0.7606 0.084 Uiso 1 1 calc R U
C30 C 0.6297(2) 0.4912(6) 0.7141(3) 0.0872(18) Uani 1 1 d . U
H30A H 0.6059 0.5256 0.6825 0.105 Uiso 1 1 calc R U
H30B H 0.6438 0.5663 0.7375 0.105 Uiso 1 1 calc R U
C31 C 0.6047(3) 0.3979(8) 0.7574(3) 0.121(2) Uani 1 1 d . U
H31A H 0.5868 0.3303 0.7328 0.145 Uiso 1 1 calc R U
H31B H 0.6291 0.3531 0.7848 0.145 Uiso 1 1 calc R U
C32 C 0.5714(4) 0.4685(10) 0.7945(5) 0.166(4) Uani 1 1 d . U
H32A H 0.5463 0.5126 0.7679 0.200 Uiso 1 1 calc R U
H32B H 0.5888 0.5352 0.8202 0.200 Uiso 1 1 calc R U
C33 C 0.5491(4) 0.3623(16) 0.8352(6) 0.248(6) Uani 1 1 d . U
H33A H 0.5256 0.3106 0.8102 0.372 Uiso 1 1 calc R U
H33B H 0.5337 0.4062 0.8671 0.372 Uiso 1 1 calc R U
H33C H 0.5741 0.3047 0.8535 0.372 Uiso 1 1 calc R U

loop_
_atom_site_aniso_label
_atom_site_aniso_U_11
_atom_site_aniso_U_22
_atom_site_aniso_U_33
_atom_site_aniso_U_23
_atom_site_aniso_U_13
_atom_site_aniso_U_12
Ir1 0.07193(15) 0.04226(12) 0.03876(12) -0.00115(6) 0.00354(8) 0.00188(8)
O1 0.088(2) 0.0545(18) 0.0606(19) 0.0058(15) -0.0004(17) 0.0124(17)
O2 0.077(2) 0.0458(16) 0.0564(18) 0.0044(13) 0.0016(16) 0.0004(15)
O3 0.080(3) 0.198(6) 0.119(4) -0.063(4) -0.024(3) -0.010(3)
O4 0.137(5) 0.220(8) 0.267(9) -0.087(7) -0.124(6) 0.052(5)
C1 0.107(4) 0.070(3) 0.098(4) 0.039(3) 0.036(4) 0.040(3)
C2 0.118(5) 0.106(4) 0.079(4) 0.053(3) -0.047(4) -0.044(4)
C3 0.138(5) 0.061(3) 0.045(3) 0.008(2) 0.017(3) 0.003(3)
C4 0.104(4) 0.084(4) 0.082(4) 0.030(3) 0.025(3) -0.005(3)
C5 0.124(5) 0.052(3) 0.068(3) 0.011(2) 0.006(3) -0.014(3)
C6 0.216(9) 0.141(7) 0.280(11) 0.113(8) 0.127(9) 0.111(7)
C7 0.269(12) 0.299(12) 0.176(9) 0.156(9) -0.135(8) -0.165(10)
C8 0.383(14) 0.114(6) 0.097(6) 0.011(5) 0.114(7) 0.028(8)
C9 0.124(7) 0.221(10) 0.201(9) 0.119(8) 0.055(6) -0.003(7)
C10 0.294(11) 0.092(5) 0.118(6) 0.002(5) -0.011(7) -0.080(6)
C11 0.069(3) 0.052(2) 0.036(2) 0.0038(18) 0.006(2) 0.002(2)
C12 0.068(3) 0.052(2) 0.036(2) 0.0041(17) -0.0008(19) 0.001(2)
C13 0.078(3) 0.052(2) 0.037(2) -0.0027(18) 0.005(2) -0.003(2)
C14 0.067(3) 0.059(3) 0.048(2) -0.004(2) 0.012(2) -0.001(2)
C15 0.067(3) 0.047(2) 0.049(2) 0.0005(18) 0.005(2) 0.000(2)
C16 0.070(3) 0.060(3) 0.054(3) -0.002(2) 0.005(2) 0.001(2)
C17 0.101(5) 0.087(4) 0.108(5) -0.034(4) -0.022(4) 0.030(4)
C18 0.083(4) 0.109(5) 0.137(6) -0.031(5) -0.024(4) 0.030(4)
C19 0.057(3) 0.109(5) 0.091(4) -0.014(4) -0.009(3) -0.001(3)
C20 0.075(4) 0.101(5) 0.111(5) -0.040(4) -0.011(3) 0.001(3)
C21 0.060(3) 0.088(4) 0.092(4) -0.024(3) -0.015(3) 0.014(3)
C22 0.072(5) 0.175(9) 0.136(7) -0.043(6) -0.029(5) 0.005(5)
C23 0.100(6) 0.270(11) 0.140(8) -0.090(8) -0.032(5) -0.026(7)
C24 0.071(3) 0.062(3) 0.045(2) 0.003(2) 0.000(2) 0.001(2)
C25 0.068(4) 0.097(4) 0.076(4) -0.014(3) 0.009(3) 0.000(3)
C26 0.072(4) 0.138(6) 0.104(5) -0.007(5) 0.020(4) 0.009(4)
C27 0.079(5) 0.143(6) 0.100(5) 0.001(5) -0.007(4) -0.010(4)
C28 0.087(5) 0.111(5) 0.082(4) -0.009(3) -0.013(4) -0.015(4)
C29 0.068(3) 0.080(3) 0.060(3) -0.003(2) -0.002(2) -0.005(3)
C30 0.082(4) 0.097(4) 0.085(4) -0.020(3) 0.022(3) 0.003(3)
C31 0.100(5) 0.147(6) 0.123(5) -0.003(5) 0.051(4) 0.006(4)
C32 0.143(7) 0.206(8) 0.159(7) -0.016(6) 0.063(6) -0.016(6)
C33 0.210(11) 0.352(15) 0.194(10) 0.062(11) 0.081(9) -0.046(11)

loop_
_atom_type_symbol
_atom_type_description
_atom_type_scat_dispersion_real
_atom_type_scat_dispersion_imag
_atom_type_scat_source
C C 0.0033 0.0016 'International Tables Vol C Tables 4.2.6.8 and 6.1.1.4'
H H 0.0000 0.0000 'International Tables Vol C Tables 4.2.6.8 and 6.1.1.4'
Ir Ir -1.4442 7.9887 'International Tables Vol C Tables 4.2.6.8 and 6.1.1.4'
O O 0.0106 0.0060 'International Tables Vol C Tables 4.2.6.8 and 6.1.1.4'

loop_
_geom_angle_atom_site_label_1
_geom_angle_atom_site_label_2
_geom_angle_atom_site_label_3
_geom_angle
C13 Ir1 C15 66.99(17)
C13 Ir1 C14 38.53(17)
C15 Ir1 C14 40.18(16)
C13 Ir1 C12 39.96(16)
C15 Ir1 C12 73.20(17)
C14 Ir1 C12 69.30(17)
C13 Ir1 C2 162.4(3)
C15 Ir1 C2 111.4(2)
C14 Ir1 C2 129.0(3)
C12 Ir1 C2 157.6(3)
C13 Ir1 C3 157.4(2)
C15 Ir1 C3 125.5(2)
C14 Ir1 C3 162.5(2)
C12 Ir1 C3 120.8(2)
C2 Ir1 C3 38.0(3)
C13 Ir1 C1 126.6(2)
C15 Ir1 C1 129.3(2)
C14 Ir1 C1 115.44(19)
C12 Ir1 C1 152.3(3)
C2 Ir1 C1 39.8(3)
C3 Ir1 C1 63.2(2)
C13 Ir1 C4 126.4(2)
C15 Ir1 C4 157.9(2)
C14 Ir1 C4 160.8(2)
C12 Ir1 C4 105.4(2)
C2 Ir1 C4 61.7(2)
C3 Ir1 C4 35.7(2)
C1 Ir1 C4 60.5(2)
C13 Ir1 C5 114.14(19)
C15 Ir1 C5 163.8(2)
C14 Ir1 C5 130.5(2)
C12 Ir1 C5 118.7(2)
C2 Ir1 C5 62.2(2)
C3 Ir1 C5 59.8(2)
C1 Ir1 C5 36.1(2)
C4 Ir1 C5 34.8(2)
C11 O2 C15 114.2(3)
C22 O3 C23 117.0(7)
C5 C1 C6 126.3(8)
C5 C1 C2 104.9(5)
C6 C1 C2 128.7(9)
C5 C1 Ir1 72.8(3)
C6 C1 Ir1 124.8(4)
C2 C1 Ir1 68.8(3)
C3 C2 C7 125.7(10)
C3 C2 C1 104.6(5)
C7 C2 C1 129.3(10)
C3 C2 Ir1 71.7(3)
C7 C2 Ir1 127.0(5)
C1 C2 Ir1 71.4(3)
C4 C3 C2 108.5(6)
C4 C3 C8 125.8(8)
C2 C3 C8 125.6(8)
C4 C3 Ir1 73.4(3)
C2 C3 Ir1 70.2(3)
C8 C3 Ir1 124.7(5)
C5 C4 C3 110.5(6)
C5 C4 C9 126.2(8)
C3 C4 C9 123.1(8)
C5 C4 Ir1 72.9(3)
C3 C4 Ir1 70.9(3)
C9 C4 Ir1 126.4(4)
C4 C5 C1 111.4(6)
C4 C5 C10 124.0(8)
C1 C5 C10 124.7(7)
C4 C5 Ir1 72.4(3)
C1 C5 Ir1 71.1(3)
C10 C5 Ir1 123.2(4)
C1 C6 H6A 109.5
C1 C6 H6B 109.5
H6A C6 H6B 109.5
C1 C6 H6C 109.5
H6A C6 H6C 109.5
H6B C6 H6C 109.5
C2 C7 H7A 109.5
C2 C7 H7B 109.5
H7A C7 H7B 109.5
C2 C7 H7C 109.5
H7A C7 H7C 109.5
H7B C7 H7C 109.5
C3 C8 H8A 109.5
C3 C8 H8B 109.5
H8A C8 H8B 109.5
C3 C8 H8C 109.5
H8A C8 H8C 109.5
H8B C8 H8C 109.5
C4 C9 H9A 109.5
C4 C9 H9B 109.5
H9A C9 H9B 109.5
C4 C9 H9C 109.5
H9A C9 H9C 109.5
H9B C9 H9C 109.5
C5 C10 H10A 109.5
C5 C10 H10B 109.5
H10A C10 H10B 109.5
C5 C10 H10C 109.5
H10A C10 H10C 109.5
H10B C10 H10C 109.5
O1 C11 O2 119.0(4)
O1 C11 C12 127.3(4)
O2 C11 C12 113.6(4)
C13 C12 C11 113.3(4)
C13 C12 C24 120.5(4)
C11 C12 C24 116.5(4)
C13 C12 Ir1 68.2(2)
C11 C12 Ir1 109.6(3)
C24 C12 Ir1 119.5(3)
C14 C13 C12 117.2(4)
C14 C13 Ir1 71.7(2)
C12 C13 Ir1 71.8(2)
C14 C13 H13 121.2
C12 C13 H13 121.2
Ir1 C13 H13 121.2
C13 C14 C15 109.1(4)
C13 C14 C30 119.9(4)
C15 C14 C30 130.9(5)
C13 C14 Ir1 69.7(2)
C15 C14 Ir1 69.1(2)
C30 C14 Ir1 128.8(4)
O2 C15 C14 113.7(4)
O2 C15 C16 106.9(3)
C14 C15 C16 127.3(4)
O2 C15 Ir1 113.8(3)
C14 C15 Ir1 70.7(2)
C16 C15 Ir1 120.8(3)
C21 C16 C17 116.5(5)
C21 C16 C15 120.0(4)
C17 C16 C15 123.4(5)
C18 C17 C16 121.3(6)
C18 C17 H17 119.3
C16 C17 H17 119.3
C19 C18 C17 121.4(6)
C19 C18 H18 119.3
C17 C18 H18 119.3
C18 C19 C20 118.5(6)
C18 C19 C22 120.3(7)
C20 C19 C22 121.2(7)
C19 C20 C21 120.4(6)
C19 C20 H20 119.8
C21 C20 H20 119.8
C16 C21 C20 121.9(5)
C16 C21 H21 119.1
C20 C21 H21 119.1
O4 C22 O3 122.7(7)
O4 C22 C19 123.2(9)
O3 C22 C19 114.0(7)
O3 C23 H23A 109.5
O3 C23 H23B 109.5
H23A C23 H23B 109.5
O3 C23 H23C 109.5
H23A C23 H23C 109.5
H23B C23 H23C 109.5
C29 C24 C25 116.8(5)
C29 C24 C12 122.8(4)
C25 C24 C12 120.4(4)
C26 C25 C24 120.8(6)
C26 C25 H25 119.6
C24 C25 H25 119.6
C25 C26 C27 121.0(6)
C25 C26 H26 119.5
C27 C26 H26 119.5
C28 C27 C26 118.5(6)
C28 C27 H27 120.8
C26 C27 H27 120.8
C29 C28 C27 120.6(6)
C29 C28 H28 119.7
C27 C28 H28 119.7
C28 C29 C24 122.2(6)
C28 C29 H29 118.9
C24 C29 H29 118.9
C14 C30 C31 111.6(5)
C14 C30 H30A 109.3
C31 C30 H30A 109.3
C14 C30 H30B 109.3
C31 C30 H30B 109.3
H30A C30 H30B 108.0
C32 C31 C30 113.2(7)
C32 C31 H31A 108.9
C30 C31 H31A 108.9
C32 C31 H31B 108.9
C30 C31 H31B 108.9
H31A C31 H31B 107.7
C31 C32 C33 107.2(9)
C31 C32 H32A 110.3
C33 C32 H32A 110.3
C31 C32 H32B 110.3
C33 C32 H32B 110.3
H32A C32 H32B 108.5
C32 C33 H33A 109.5
C32 C33 H33B 109.5
H33A C33 H33B 109.5
C32 C33 H33C 109.5
H33A C33 H33C 109.5
H33B C33 H33C 109.5

loop_
_geom_bond_atom_site_label_1
_geom_bond_atom_site_label_2
_geom_bond_distance
Ir1 C13 2.112(4)
Ir1 C15 2.115(4)
Ir1 C14 2.138(4)
Ir1 C12 2.161(4)
Ir1 C2 2.168(5)
Ir1 C3 2.188(5)
Ir1 C1 2.204(5)
Ir1 C4 2.218(6)
Ir1 C5 2.225(5)
O1 C11 1.203(5)
O2 C11 1.354(5)
O2 C15 1.451(5)
O3 C22 1.313(9)
O3 C23 1.471(8)
O4 C22 1.207(9)
C1 C5 1.372(8)
C1 C6 1.483(9)
C1 C2 1.488(9)
C2 C3 1.419(9)
C2 C7 1.479(10)
C3 C4 1.350(8)
C3 C8 1.494(9)
C4 C5 1.327(8)
C4 C9 1.540(10)
C5 C10 1.530(9)
C6 H6A 0.9600
C6 H6B 0.9600
C6 H6C 0.9600
C7 H7A 0.9600
C7 H7B 0.9600
C7 H7C 0.9600
C8 H8A 0.9600
C8 H8B 0.9600
C8 H8C 0.9600
C9 H9A 0.9600
C9 H9B 0.9600
C9 H9C 0.9600
C10 H10A 0.9600
C10 H10B 0.9600
C10 H10C 0.9600
C11 C12 1.478(6)
C12 C13 1.461(6)
C12 C24 1.488(6)
C13 C14 1.402(6)
C13 H13 0.9800
C14 C15 1.461(6)
C14 C30 1.510(7)
C15 C16 1.479(6)
C16 C21 1.376(7)
C16 C17 1.389(7)
C17 C18 1.379(8)
C17 H17 0.9300
C18 C19 1.355(8)
C18 H18 0.9300
C19 C20 1.374(8)
C19 C22 1.475(9)
C20 C21 1.384(7)
C20 H20 0.9300
C21 H21 0.9300
C23 H23A 0.9600
C23 H23B 0.9600
C23 H23C 0.9600
C24 C29 1.380(7)
C24 C25 1.404(7)
C25 C26 1.370(8)
C25 H25 0.9300
C26 C27 1.384(9)
C26 H26 0.9300
C27 C28 1.373(10)
C27 H27 0.9300
C28 C29 1.368(8)
C28 H28 0.9300
C29 H29 0.9300
C30 C31 1.547(9)
C30 H30A 0.9700
C30 H30B 0.9700
C31 C32 1.473(10)
C31 H31A 0.9700
C31 H31B 0.9700
C32 C33 1.557(13)
C32 H32A 0.9700
C32 H32B 0.9700
C33 H33A 0.9600
C33 H33B 0.9600
C33 H33C 0.9600

loop_
_geom_torsion_atom_site_label_1
_geom_torsion_atom_site_label_2
_geom_torsion_atom_site_label_3
_geom_torsion_atom_site_label_4
_geom_torsion
C5 C1 C2 C3 -0.2(6)
C6 C1 C2 C3 177.1(6)
Ir1 C1 C2 C3 -64.6(4)
C5 C1 C2 C7 -172.6(6)
C6 C1 C2 C7 4.7(11)
Ir1 C1 C2 C7 123.0(7)
C5 C1 C2 Ir1 64.4(4)
C6 C1 C2 Ir1 -118.3(6)
C7 C2 C3 C4 173.3(6)
C1 C2 C3 C4 0.5(6)
Ir1 C2 C3 C4 -63.8(4)
C7 C2 C3 C8 -3.8(10)
C1 C2 C3 C8 -176.6(6)
Ir1 C2 C3 C8 119.1(6)
C7 C2 C3 Ir1 -122.8(6)
C1 C2 C3 Ir1 64.4(3)
C2 C3 C4 C5 -0.7(6)
C8 C3 C4 C5 176.4(6)
Ir1 C3 C4 C5 -62.5(4)
C2 C3 C4 C9 -176.6(5)
C8 C3 C4 C9 0.5(9)
Ir1 C3 C4 C9 121.6(6)
C2 C3 C4 Ir1 61.8(4)
C8 C3 C4 Ir1 -121.1(6)
C3 C4 C5 C1 0.5(7)
C9 C4 C5 C1 176.3(6)
Ir1 C4 C5 C1 -60.8(4)
C3 C4 C5 C10 179.9(5)
C9 C4 C5 C10 -4.3(9)
Ir1 C4 C5 C10 118.6(6)
C3 C4 C5 Ir1 61.3(4)
C9 C4 C5 Ir1 -122.9(6)
C6 C1 C5 C4 -177.6(6)
C2 C1 C5 C4 -0.2(6)
Ir1 C1 C5 C4 61.5(4)
C6 C1 C5 C10 3.0(9)
C2 C1 C5 C10 -179.5(5)
Ir1 C1 C5 C10 -117.9(6)
C6 C1 C5 Ir1 120.9(6)
C2 C1 C5 Ir1 -61.7(3)
C15 O2 C11 O1 -173.7(4)
C15 O2 C11 C12 9.2(5)
O1 C11 C12 C13 -137.3(5)
O2 C11 C12 C13 39.5(5)
O1 C11 C12 C24 9.0(6)
O2 C11 C12 C24 -174.2(3)
O1 C11 C12 Ir1 148.7(4)
O2 C11 C12 Ir1 -34.5(4)
C11 C12 C13 C14 -45.5(5)
C24 C12 C13 C14 169.7(4)
Ir1 C12 C13 C14 57.3(3)
C11 C12 C13 Ir1 -102.8(3)
C24 C12 C13 Ir1 112.4(4)
C12 C13 C14 C15 0.6(5)
Ir1 C13 C14 C15 57.9(3)
C12 C13 C14 C30 178.6(4)
Ir1 C13 C14 C30 -124.0(4)
C12 C13 C14 Ir1 -57.4(3)
C11 O2 C15 C14 -57.0(5)
C11 O2 C15 C16 157.4(3)
C11 O2 C15 Ir1 21.4(4)
C13 C14 C15 O2 49.9(5)
C30 C14 C15 O2 -127.9(5)
Ir1 C14 C15 O2 108.2(3)
C13 C14 C15 C16 -172.9(4)
C30 C14 C15 C16 9.3(8)
Ir1 C14 C15 C16 -114.6(4)
C13 C14 C15 Ir1 -58.3(3)
C30 C14 C15 Ir1 123.9(5)
O2 C15 C16 C21 -21.2(6)
C14 C15 C16 C21 -160.6(5)
Ir1 C15 C16 C21 111.0(5)
O2 C15 C16 C17 162.9(5)
C14 C15 C16 C17 23.5(8)
Ir1 C15 C16 C17 -64.9(6)
C21 C16 C17 C18 -1.3(10)
C15 C16 C17 C18 174.7(6)
C16 C17 C18 C19 0.0(12)
C17 C18 C19 C20 0.8(12)
C17 C18 C19 C22 -176.2(8)
C18 C19 C20 C21 -0.2(11)
C22 C19 C20 C21 176.8(7)
C17 C16 C21 C20 1.9(9)
C15 C16 C21 C20 -174.2(5)
C19 C20 C21 C16 -1.2(10)
C23 O3 C22 O4 3.0(15)
C23 O3 C22 C19 -177.0(7)
C18 C19 C22 O4 3.1(15)
C20 C19 C22 O4 -173.8(10)
C18 C19 C22 O3 -176.9(8)
C20 C19 C22 O3 6.1(12)
C13 C12 C24 C29 4.0(6)
C11 C12 C24 C29 -139.7(5)
Ir1 C12 C24 C29 84.8(5)
C13 C12 C24 C25 -175.6(4)
C11 C12 C24 C25 40.6(6)
Ir1 C12 C24 C25 -94.9(5)
C29 C24 C25 C26 -2.4(8)
C12 C24 C25 C26 177.3(5)
C24 C25 C26 C27 2.2(10)
C25 C26 C27 C28 -0.8(11)
C26 C27 C28 C29 -0.4(11)
C27 C28 C29 C24 0.1(10)
C25 C24 C29 C28 1.3(8)
C12 C24 C29 C28 -178.4(5)
C13 C14 C30 C31 -99.4(6)
C15 C14 C30 C31 78.2(8)
Ir1 C14 C30 C31 173.4(4)
C14 C30 C31 C32 171.5(7)
C30 C31 C32 C33 179.9(8)
